data_7124493
loop_
_publ_author_name
'Lionetti, Davide'
'Day, Victor W.'
'Lassalle-Kaiser, Benedikt'
'Blakemore, James D.'

_publ_section_title
;
 Multiple binding modes of an unconjugated bis(pyridine) ligand stabilize
 low-valent [Cp*Rh] complexes.
;
_journal_issue 14
_journal_name_full 'Chemical communications (Cambridge, England)'
_journal_page_first 1694
_journal_page_last 1697
_journal_paper_doi 10.1039/c7cc09164h
_journal_volume 54
_journal_year 2018
_chemical_formula_moiety 'C23 H29 N2 Rh'
_chemical_formula_sum 'C23 H29 N2 Rh'
_chemical_formula_weight 436.39
_chemical_properties_physical Air-sensitive
_space_group_crystal_system monoclinic
_space_group_IT_number 14
_space_group_name_Hall '-P 2ybc'
_space_group_name_H-M_alt 'P 1 21/c 1'
_symmetry_space_group_name_Hall '-P 2ybc'
_symmetry_space_group_name_H-M 'P 1 21/c 1'
_atom_sites_solution_hydrogens mixed
_audit_creation_date 2017-04-27
_audit_creation_method
;
Olex2 1.2
(compiled 2017.03.28 svn.r3405 for OlexSys, GUI svn.r5335)
;
_audit_update_record
;
2017-09-11 deposited with the CCDC.
2018-01-03 downloaded from the CCDC.
;
_cell_angle_alpha 90
_cell_angle_beta 103.5781(10)
_cell_angle_gamma 90
_cell_formula_units_Z 4
_cell_length_a 10.8564(2)
_cell_length_b 11.6907(3)
_cell_length_c 16.6402(4)
_cell_measurement_reflns_used 9868
_cell_measurement_temperature 200(2)
_cell_measurement_theta_max 70.053
_cell_measurement_theta_min 4.189
_cell_volume 2052.93(8)
_computing_cell_refinement 'SAINT v8.34A (Bruker, 2013)'
_computing_data_collection 'APEXII (Bruker, 2006)'
_computing_data_reduction 'SAINT v8.34A (Bruker, 2013)'
_computing_molecular_graphics 'Olex2 (Dolomanov et al., 2009)'
_computing_publication_material 'Olex2 (Dolomanov et al., 2009)'
_computing_structure_refinement 'ShelXL (Sheldrick, 2015)'
_diffrn_ambient_temperature 199.99
_diffrn_detector 'Bruker APEX2 area detector'
_diffrn_detector_area_resol_mean 7.9
_diffrn_detector_type 'CCD area detector'
_diffrn_measured_fraction_theta_full 0.993
_diffrn_measured_fraction_theta_max 0.976
_diffrn_measurement_device 'three-circle diffractometer'
_diffrn_measurement_device_type 'Bruker SMART APEX2 area detector'
_diffrn_measurement_method '\w and \f scans'
_diffrn_radiation_monochromator 'mirror optics'
_diffrn_radiation_probe x-ray
_diffrn_radiation_type CuK\a
_diffrn_radiation_wavelength 1.54178
_diffrn_reflns_av_R_equivalents 0.0474
_diffrn_reflns_av_unetI/netI 0.0351
_diffrn_reflns_Laue_measured_fraction_full 0.993
_diffrn_reflns_Laue_measured_fraction_max 0.976
_diffrn_reflns_limit_h_max 13
_diffrn_reflns_limit_h_min -13
_diffrn_reflns_limit_k_max 9
_diffrn_reflns_limit_k_min -14
_diffrn_reflns_limit_l_max 20
_diffrn_reflns_limit_l_min -19
_diffrn_reflns_number 20357
_diffrn_reflns_point_group_measured_fraction_full 0.993
_diffrn_reflns_point_group_measured_fraction_max 0.976
_diffrn_reflns_theta_full 67.679
_diffrn_reflns_theta_max 70.044
_diffrn_reflns_theta_min 4.189
_diffrn_source 'microfocus sealed X-ray tube'
_diffrn_source_type 'Incoatec I\ms'
_exptl_absorpt_coefficient_mu 6.767
_exptl_absorpt_correction_T_max 0.7533
_exptl_absorpt_correction_T_min 0.3395
_exptl_absorpt_correction_type multi-scan
_exptl_absorpt_process_details
'SADABS-2014/5 (Bruker,2014/5) was used for absorption correction. wR2(int) was 0.1614 before and 0.0598 after correction. The Ratio of minimum to maximum transmission is 0.4507. The \l/2 correction factor is 0.00150.'
_exptl_crystal_colour red
_exptl_crystal_colour_primary red
_exptl_crystal_density_diffrn 1.412
_exptl_crystal_description plate
_exptl_crystal_F_000 904
_exptl_crystal_size_max 0.135
_exptl_crystal_size_mid 0.11
_exptl_crystal_size_min 0.065
_refine_diff_density_max 1.946
_refine_diff_density_min -1.229
_refine_diff_density_rms 0.123
_refine_ls_extinction_method none
_refine_ls_goodness_of_fit_ref 1.046
_refine_ls_hydrogen_treatment mixed
_refine_ls_matrix_type full
_refine_ls_number_parameters 329
_refine_ls_number_reflns 3812
_refine_ls_number_restraints 0
_refine_ls_restrained_S_all 1.046
_refine_ls_R_factor_all 0.0373
_refine_ls_R_factor_gt 0.0353
_refine_ls_shift/su_max 0.001
_refine_ls_shift/su_mean 0.000
_refine_ls_structure_factor_coef Fsqd
_refine_ls_weighting_details 'w=1/[\s^2^(Fo^2^)+(0.0744P)^2^+0.5811P] where P=(Fo^2^+2Fc^2^)/3'
_refine_ls_weighting_scheme calc
_refine_ls_wR_factor_gt 0.0962
_refine_ls_wR_factor_ref 0.0983
_reflns_Friedel_coverage 0.000
_reflns_number_gt 3565
_reflns_number_total 3812
_reflns_threshold_expression 'I > 2\s(I)'
_cod_data_source_file c7cc09164h3.cif
_cod_data_source_block 5
_cod_database_code 7124493
_shelx_shelxl_version_number 2014/7
_shelx_space_group_comment
;
The symmetry employed for this shelxl refinement is uniquely defined
by the following loop, which should always be used as a source of
symmetry information in preference to the above space-group names.
They are only intended as comments.
;
_shelx_estimated_absorpt_t_max 0.667
_shelx_estimated_absorpt_t_min 0.462
_olex2_refinement_description
;
1. Fixed Uiso
 At 1.5 times of:
  All C(H,H,H) groups
2.a Idealised Me refined as rotating group:
 C19(H19A,H19B,H19C), C21(H21A,H21B,H21C)
;
_olex2_submission_special_instructions 'No special instructions were received'

loop_
_space_group_symop_operation_xyz
'x, y, z'
'-x, y+1/2, -z+1/2'
'-x, -y, -z'
'x, -y-1/2, z-1/2'

loop_
_atom_site_label
_atom_site_type_symbol
_atom_site_fract_x
_atom_site_fract_y
_atom_site_fract_z
_atom_site_U_iso_or_equiv
_atom_site_adp_type
_atom_site_occupancy
_atom_site_site_symmetry_order
_atom_site_calc_flag
_atom_site_refinement_flags_posn
Rh1 Rh 0.31973(2) 0.11853(2) 0.17284(2) 0.01860(11) Uani 1 1 d .
N1 N 0.2259(2) 0.26995(18) 0.13546(12) 0.0259(5) Uani 1 1 d .
N2 N 0.1743(2) 0.0288(2) 0.29384(14) 0.0286(5) Uani 1 1 d .
C1 C 0.2607(3) 0.3449(3) 0.08256(18) 0.0355(7) Uani 1 1 d .
H1 H 0.331(4) 0.326(3) 0.065(2) 0.031(8) Uiso 1 1 d .
C2 C 0.1992(4) 0.4479(3) 0.0613(2) 0.0445(8) Uani 1 1 d .
H2 H 0.228(5) 0.492(4) 0.015(3) 0.067(13) Uiso 1 1 d .
C3 C 0.1019(4) 0.4776(3) 0.0974(2) 0.0450(8) Uani 1 1 d .
H3 H 0.068(4) 0.556(4) 0.090(2) 0.052(11) Uiso 1 1 d .
C4 C 0.0666(3) 0.4020(3) 0.1521(2) 0.0382(7) Uani 1 1 d .
H4 H 0.003(4) 0.422(4) 0.178(2) 0.042(9) Uiso 1 1 d .
C5 C 0.1289(3) 0.2974(2) 0.16934(15) 0.0274(6) Uani 1 1 d .
C6 C 0.0886(3) 0.2045(2) 0.22159(16) 0.0282(6) Uani 1 1 d .
C7 C -0.0136(4) 0.1322(3) 0.1638(2) 0.0425(8) Uani 1 1 d .
H7A H -0.044(5) 0.070(4) 0.193(3) 0.059(12) Uiso 1 1 d .
H7B H -0.084(4) 0.179(4) 0.140(2) 0.049(11) Uiso 1 1 d .
H7C H 0.015(5) 0.094(4) 0.119(3) 0.062(13) Uiso 1 1 d .
C8 C 0.0348(4) 0.2550(3) 0.2909(2) 0.0414(7) Uani 1 1 d .
H8A H 0.101(4) 0.305(3) 0.325(2) 0.041(9) Uiso 1 1 d .
H8B H -0.046(5) 0.299(4) 0.272(3) 0.061(12) Uiso 1 1 d .
H8C H 0.015(4) 0.198(4) 0.324(3) 0.046(11) Uiso 1 1 d .
C9 C 0.2053(3) 0.1307(2) 0.25855(17) 0.0233(6) Uani 1 1 d .
C10 C 0.3271(3) 0.1867(2) 0.29345(15) 0.0230(5) Uani 1 1 d .
H10 H 0.330(3) 0.269(3) 0.290(2) 0.031(8) Uiso 1 1 d .
C11 C 0.4118(3) 0.1293(3) 0.35993(19) 0.0308(7) Uani 1 1 d .
H11 H 0.492(4) 0.164(3) 0.387(2) 0.035(9) Uiso 1 1 d .
C12 C 0.3807(3) 0.0274(3) 0.38795(17) 0.0358(7) Uani 1 1 d .
H12 H 0.436(4) -0.013(4) 0.431(3) 0.054(11) Uiso 1 1 d .
C13 C 0.2583(3) -0.0188(3) 0.35264(17) 0.0333(6) Uani 1 1 d .
H13 H 0.232(4) -0.096(3) 0.371(2) 0.033(9) Uiso 1 1 d .
C14 C 0.3030(3) -0.0436(2) 0.09846(17) 0.0292(6) Uani 1 1 d .
C15 C 0.3377(3) 0.0481(2) 0.05229(15) 0.0291(6) Uani 1 1 d .
C16 C 0.4634(3) 0.0886(2) 0.09417(16) 0.0259(6) Uani 1 1 d .
C17 C 0.5024(3) 0.0253(2) 0.16819(16) 0.0251(5) Uani 1 1 d .
C18 C 0.4004(3) -0.0534(2) 0.17270(16) 0.0270(5) Uani 1 1 d .
C19 C 0.1877(5) -0.1185(3) 0.0746(3) 0.0482(10) Uani 1 1 d .
H19A H 0.1577 -0.1378 0.1241 0.072 Uiso 1 1 calc GR
H19B H 0.2094 -0.1888 0.0490 0.072 Uiso 1 1 calc GR
H19C H 0.1209 -0.0777 0.0352 0.072 Uiso 1 1 calc GR
C20 C 0.2651(4) 0.0887(4) -0.03050(19) 0.0441(8) Uani 1 1 d .
H20A H 0.286(5) 0.055(5) -0.073(3) 0.075(15) Uiso 1 1 d .
H20B H 0.269(5) 0.168(5) -0.042(3) 0.063(13) Uiso 1 1 d .
H20C H 0.174(7) 0.073(6) -0.038(4) 0.093(18) Uiso 1 1 d .
C21 C 0.5408(3) 0.1737(2) 0.0602(2) 0.0378(7) Uani 1 1 d .
H21A H 0.4852 0.2332 0.0298 0.057 Uiso 1 1 calc GR
H21B H 0.5847 0.1350 0.0228 0.057 Uiso 1 1 calc GR
H21C H 0.6032 0.2087 0.1058 0.057 Uiso 1 1 calc GR
C22 C 0.6263(3) 0.0348(3) 0.2297(2) 0.0353(7) Uani 1 1 d .
H22A H 0.676(5) -0.023(4) 0.221(3) 0.066(14) Uiso 1 1 d .
H22B H 0.676(5) 0.105(4) 0.221(3) 0.045(12) Uiso 1 1 d .
H22C H 0.612(5) 0.024(5) 0.286(3) 0.083(16) Uiso 1 1 d .
C23 C 0.4080(4) -0.1462(3) 0.2358(2) 0.0396(8) Uani 1 1 d .
H23A H 0.443(4) -0.216(4) 0.214(3) 0.061(12) Uiso 1 1 d .
H23B H 0.469(6) -0.126(3) 0.281(3) 0.052(14) Uiso 1 1 d .
H23C H 0.324(4) -0.161(4) 0.247(2) 0.050(11) Uiso 1 1 d .

loop_
_atom_site_aniso_label
_atom_site_aniso_U_11
_atom_site_aniso_U_22
_atom_site_aniso_U_33
_atom_site_aniso_U_23
_atom_site_aniso_U_13
_atom_site_aniso_U_12
Rh1 0.02042(16) 0.01600(16) 0.02102(15) -0.00158(5) 0.00819(10) 0.00246(6)
N1 0.0290(13) 0.0238(11) 0.0250(9) -0.0017(8) 0.0063(9) 0.0074(9)
N2 0.0287(13) 0.0300(12) 0.0310(11) -0.0025(9) 0.0148(9) -0.0061(10)
C1 0.0434(19) 0.0304(16) 0.0350(14) 0.0043(12) 0.0140(14) 0.0096(15)
C2 0.061(2) 0.0338(17) 0.0392(15) 0.0085(13) 0.0133(15) 0.0143(15)
C3 0.054(2) 0.0330(17) 0.0449(16) 0.0042(13) 0.0058(15) 0.0232(16)
C4 0.0321(18) 0.0374(16) 0.0427(17) -0.0060(13) 0.0040(14) 0.0175(14)
C5 0.0229(14) 0.0308(14) 0.0265(11) -0.0071(10) 0.0016(10) 0.0072(11)
C6 0.0210(14) 0.0334(15) 0.0318(12) -0.0082(11) 0.0098(11) 0.0028(11)
C7 0.0250(18) 0.051(2) 0.0469(19) -0.0064(15) -0.0008(15) -0.0029(15)
C8 0.0359(19) 0.052(2) 0.0415(15) -0.0047(15) 0.0204(15) 0.0096(16)
C9 0.0253(15) 0.0228(13) 0.0239(12) -0.0054(9) 0.0103(11) -0.0019(10)
C10 0.0238(14) 0.0235(13) 0.0233(11) -0.0061(9) 0.0091(10) -0.0011(10)
C11 0.0253(17) 0.0412(17) 0.0247(14) -0.0087(10) 0.0034(12) -0.0014(12)
C12 0.0381(18) 0.0439(18) 0.0246(12) 0.0046(11) 0.0056(12) 0.0054(14)
C13 0.0409(18) 0.0319(15) 0.0312(13) 0.0021(11) 0.0167(13) -0.0018(13)
C14 0.0356(16) 0.0216(13) 0.0328(12) -0.0074(10) 0.0125(12) 0.0008(11)
C15 0.0418(17) 0.0262(13) 0.0233(11) -0.0063(9) 0.0155(11) 0.0061(12)
C16 0.0330(16) 0.0202(12) 0.0308(12) -0.0005(11) 0.0200(12) 0.0070(12)
C17 0.0265(14) 0.0193(12) 0.0334(12) 0.0005(9) 0.0144(11) 0.0080(10)
C18 0.0323(15) 0.0163(12) 0.0366(13) 0.0006(10) 0.0167(11) 0.0057(10)
C19 0.049(3) 0.041(2) 0.056(2) -0.0181(13) 0.016(2) -0.0145(14)
C20 0.060(3) 0.047(2) 0.0249(14) -0.0023(15) 0.0088(15) 0.0097(19)
C21 0.0482(19) 0.0253(14) 0.0492(16) 0.0034(12) 0.0300(15) 0.0054(13)
C22 0.0316(17) 0.0290(16) 0.0464(16) 0.0004(12) 0.0112(13) 0.0088(13)
C23 0.053(2) 0.0228(14) 0.0499(19) 0.0096(14) 0.0248(18) 0.0081(15)

loop_
_atom_type_symbol
_atom_type_description
_atom_type_scat_dispersion_real
_atom_type_scat_dispersion_imag
_atom_type_scat_source
C C 0.0181 0.0091 'International Tables Vol C Tables 4.2.6.8 and 6.1.1.4'
H H 0.0000 0.0000 'International Tables Vol C Tables 4.2.6.8 and 6.1.1.4'
N N 0.0311 0.0180 'International Tables Vol C Tables 4.2.6.8 and 6.1.1.4'
Rh Rh 0.0927 3.6045 'International Tables Vol C Tables 4.2.6.8 and 6.1.1.4'

loop_
_geom_angle_atom_site_label_1
_geom_angle_atom_site_label_2
_geom_angle_atom_site_label_3
_geom_angle
N1 Rh1 C9 79.52(10)
N1 Rh1 C10 82.55(9)
N1 Rh1 C14 125.95(9)
N1 Rh1 C15 100.82(9)
N1 Rh1 C16 108.26(10)
N1 Rh1 C17 140.47(9)
N1 Rh1 C18 162.71(9)
C9 Rh1 C10 40.40(11)
C9 Rh1 C14 116.51(10)
C9 Rh1 C15 146.01(11)
C9 Rh1 C16 171.45(10)
C9 Rh1 C17 135.38(10)
C9 Rh1 C18 111.25(10)
C10 Rh1 C14 144.07(10)
C10 Rh1 C15 173.01(11)
C10 Rh1 C16 135.45(10)
C10 Rh1 C17 111.60(10)
C10 Rh1 C18 114.51(10)
C14 Rh1 C16 62.17(11)
C14 Rh1 C17 62.38(10)
C15 Rh1 C14 37.08(11)
C15 Rh1 C16 37.70(11)
C15 Rh1 C17 61.97(10)
C17 Rh1 C16 36.08(10)
C18 Rh1 C14 37.54(11)
C18 Rh1 C15 62.54(10)
C18 Rh1 C16 62.13(10)
C18 Rh1 C17 37.88(10)
C1 N1 Rh1 123.9(2)
C5 N1 Rh1 117.24(18)
C5 N1 C1 118.8(2)
C13 N2 C9 119.0(3)
N1 C1 H1 116(2)
N1 C1 C2 122.5(3)
C2 C1 H1 122(2)
C1 C2 H2 115(3)
C3 C2 C1 118.8(3)
C3 C2 H2 126(3)
C2 C3 H3 119(3)
C2 C3 C4 119.0(3)
C4 C3 H3 122(2)
C3 C4 H4 120(3)
C3 C4 C5 119.8(3)
C5 C4 H4 121(3)
N1 C5 C4 120.9(3)
N1 C5 C6 115.4(2)
C4 C5 C6 123.6(3)
C5 C6 C7 107.3(2)
C5 C6 C8 111.6(2)
C5 C6 C9 108.0(2)
C8 C6 C7 109.7(3)
C8 C6 C9 109.9(2)
C9 C6 C7 110.3(2)
C6 C7 H7A 112(3)
C6 C7 H7B 109(3)
C6 C7 H7C 115(3)
H7A C7 H7B 108(4)
H7A C7 H7C 104(4)
H7B C7 H7C 109(4)
C6 C8 H8A 108(2)
C6 C8 H8B 115(3)
C6 C8 H8C 111(3)
H8A C8 H8B 110(3)
H8A C8 H8C 109(3)
H8B C8 H8C 104(4)
N2 C9 Rh1 117.61(18)
N2 C9 C6 112.8(3)
N2 C9 C10 119.7(2)
C6 C9 Rh1 109.21(18)
C10 C9 Rh1 71.23(16)
C10 C9 C6 119.3(2)
Rh1 C10 H10 107.7(19)
C9 C10 Rh1 68.37(14)
C9 C10 H10 117(2)
C11 C10 Rh1 115.20(19)
C11 C10 C9 116.9(3)
C11 C10 H10 120(2)
C10 C11 H11 120(2)
C12 C11 C10 121.0(3)
C12 C11 H11 119(2)
C11 C12 H12 122(3)
C11 C12 C13 118.4(3)
C13 C12 H12 119(3)
N2 C13 C12 124.8(3)
N2 C13 H13 114(2)
C12 C13 H13 121(2)
C15 C14 Rh1 70.37(15)
C15 C14 C18 106.9(3)
C15 C14 C19 127.4(3)
C18 C14 Rh1 69.14(14)
C18 C14 C19 125.6(3)
C19 C14 Rh1 126.3(2)
C14 C15 Rh1 72.55(14)
C14 C15 C16 108.9(2)
C14 C15 C20 126.0(3)
C16 C15 Rh1 73.64(14)
C16 C15 C20 124.8(3)
C20 C15 Rh1 125.2(2)
C15 C16 Rh1 68.66(15)
C15 C16 C21 125.5(3)
C17 C16 Rh1 71.73(15)
C17 C16 C15 107.6(3)
C17 C16 C21 126.7(3)
C21 C16 Rh1 129.32(19)
C16 C17 Rh1 72.19(15)
C16 C17 C18 107.4(2)
C16 C17 C22 126.6(3)
C18 C17 Rh1 67.80(14)
C18 C17 C22 125.9(2)
C22 C17 Rh1 126.34(19)
C14 C18 Rh1 73.32(15)
C14 C18 C17 108.8(2)
C14 C18 C23 124.8(3)
C17 C18 Rh1 74.32(14)
C17 C18 C23 125.2(3)
C23 C18 Rh1 128.3(2)
C14 C19 H19A 109.5
C14 C19 H19B 109.5
C14 C19 H19C 109.5
H19A C19 H19B 109.5
H19A C19 H19C 109.5
H19B C19 H19C 109.5
C15 C20 H20A 114(3)
C15 C20 H20B 118(3)
C15 C20 H20C 111(4)
H20A C20 H20B 104(5)
H20A C20 H20C 105(5)
H20B C20 H20C 104(5)
C16 C21 H21A 109.5
C16 C21 H21B 109.5
C16 C21 H21C 109.5
H21A C21 H21B 109.5
H21A C21 H21C 109.5
H21B C21 H21C 109.5
C17 C22 H22A 108(3)
C17 C22 H22B 113(3)
C17 C22 H22C 109(3)
H22A C22 H22B 103(4)
H22A C22 H22C 107(4)
H22B C22 H22C 117(4)
C18 C23 H23A 107(3)
C18 C23 H23B 108(3)
C18 C23 H23C 111(2)
H23A C23 H23B 105(4)
H23A C23 H23C 112(4)
H23B C23 H23C 114(4)

loop_
_geom_bond_atom_site_label_1
_geom_bond_atom_site_label_2
_geom_bond_distance
Rh1 N1 2.064(2)
Rh1 C9 2.105(3)
Rh1 C10 2.144(2)
Rh1 C14 2.248(3)
Rh1 C15 2.219(2)
Rh1 C16 2.286(3)
Rh1 C17 2.280(3)
Rh1 C18 2.193(3)
N1 C1 1.357(4)
N1 C5 1.345(4)
N2 C9 1.404(4)
N2 C13 1.296(4)
C1 H1 0.90(4)
C1 C2 1.381(5)
C2 H2 1.03(5)
C2 C3 1.377(5)
C3 H3 0.99(5)
C3 C4 1.386(6)
C4 H4 0.93(4)
C4 C5 1.395(4)
C5 C6 1.518(4)
C6 C7 1.540(4)
C6 C8 1.528(4)
C6 C9 1.537(4)
C7 H7A 0.97(5)
C7 H7B 0.95(5)
C7 H7C 0.98(5)
C8 H8A 1.00(4)
C8 H8B 1.00(5)
C8 H8C 0.93(5)
C9 C10 1.467(4)
C10 H10 0.97(4)
C10 C11 1.429(4)
C11 H11 0.98(4)
C11 C12 1.350(5)
C12 H12 0.94(4)
C12 C13 1.427(5)
C13 H13 1.01(4)
C14 C15 1.420(4)
C14 C18 1.430(4)
C14 C19 1.503(5)
C15 C16 1.457(4)
C15 C20 1.495(4)
C16 C17 1.414(4)
C16 C21 1.497(4)
C17 C18 1.454(4)
C17 C22 1.492(4)
C18 C23 1.498(4)
C19 H19A 0.9800
C19 H19B 0.9800
C19 H19C 0.9800
C20 H20A 0.88(6)
C20 H20B 0.95(5)
C20 H20C 0.98(7)
C21 H21A 0.9800
C21 H21B 0.9800
C21 H21C 0.9800
C22 H22A 0.89(5)
C22 H22B 1.01(5)
C22 H22C 1.00(6)
C23 H23A 1.01(5)
C23 H23B 0.91(6)
C23 H23C 0.99(5)

loop_
_geom_torsion_atom_site_label_1
_geom_torsion_atom_site_label_2
_geom_torsion_atom_site_label_3
_geom_torsion_atom_site_label_4
_geom_torsion
Rh1 N1 C1 C2 -177.2(3)
Rh1 N1 C5 C4 175.2(2)
Rh1 N1 C5 C6 -8.6(3)
Rh1 C9 C10 C11 -108.2(2)
Rh1 C10 C11 C12 -76.5(3)
Rh1 C14 C15 C16 65.19(18)
Rh1 C14 C15 C20 -121.2(3)
Rh1 C14 C18 C17 -66.41(17)
Rh1 C14 C18 C23 125.4(3)
Rh1 C15 C16 C17 61.52(18)
Rh1 C15 C16 C21 -123.8(3)
Rh1 C16 C17 C18 58.87(17)
Rh1 C16 C17 C22 -122.5(3)
Rh1 C17 C18 C14 65.76(18)
Rh1 C17 C18 C23 -126.1(3)
N1 C1 C2 C3 2.4(5)
N1 C5 C6 C7 -90.0(3)
N1 C5 C6 C8 149.8(2)
N1 C5 C6 C9 28.9(3)
N2 C9 C10 Rh1 111.7(2)
N2 C9 C10 C11 3.5(4)
C1 N1 C5 C4 -1.5(4)
C1 N1 C5 C6 174.7(2)
C1 C2 C3 C4 -1.7(5)
C2 C3 C4 C5 -0.5(5)
C3 C4 C5 N1 2.1(5)
C3 C4 C5 C6 -173.8(3)
C4 C5 C6 C7 86.0(3)
C4 C5 C6 C8 -34.1(4)
C4 C5 C6 C9 -155.0(3)
C5 N1 C1 C2 -0.8(5)
C5 C6 C9 Rh1 -34.9(2)
C5 C6 C9 N2 -167.7(2)
C5 C6 C9 C10 43.9(3)
C6 C9 C10 Rh1 -102.0(2)
C6 C9 C10 C11 149.8(3)
C7 C6 C9 Rh1 82.1(3)
C7 C6 C9 N2 -50.6(3)
C7 C6 C9 C10 160.9(3)
C8 C6 C9 Rh1 -156.9(2)
C8 C6 C9 N2 70.4(3)
C8 C6 C9 C10 -78.1(3)
C9 N2 C13 C12 3.0(4)
C9 C10 C11 C12 0.9(4)
C10 C11 C12 C13 -3.3(5)
C11 C12 C13 N2 1.4(5)
C13 N2 C9 Rh1 77.7(3)
C13 N2 C9 C6 -153.8(2)
C13 N2 C9 C10 -5.4(4)
C14 C15 C16 Rh1 -64.49(18)
C14 C15 C16 C17 -3.0(3)
C14 C15 C16 C21 171.7(2)
C15 C14 C18 Rh1 60.54(18)
C15 C14 C18 C17 -5.9(3)
C15 C14 C18 C23 -174.1(3)
C15 C16 C17 Rh1 -59.56(17)
C15 C16 C17 C18 -0.7(3)
C15 C16 C17 C22 178.0(3)
C16 C17 C18 Rh1 -61.67(17)
C16 C17 C18 C14 4.1(3)
C16 C17 C18 C23 172.2(3)
C18 C14 C15 Rh1 -59.75(18)
C18 C14 C15 C16 5.4(3)
C18 C14 C15 C20 179.1(3)
C19 C14 C15 Rh1 121.2(3)
C19 C14 C15 C16 -173.6(3)
C19 C14 C15 C20 0.0(5)
C19 C14 C18 Rh1 -120.4(3)
C19 C14 C18 C17 173.2(3)
C19 C14 C18 C23 5.0(5)
C20 C15 C16 Rh1 121.8(3)
C20 C15 C16 C17 -176.7(3)
C20 C15 C16 C21 -2.1(4)
C21 C16 C17 Rh1 125.9(3)
C21 C16 C17 C18 -175.2(2)
C21 C16 C17 C22 3.4(4)
C22 C17 C18 Rh1 119.7(3)
C22 C17 C18 C14 -174.6(3)
C22 C17 C18 C23 -6.4(4)
